data_7246486
loop_
_publ_author_name
'Yagi, Takumi'
'Tachikawa, Takashi'
'Ito, Suguru'

_publ_section_title
;
 Solvates of a dianisyl-substituted donor--acceptor-type benzothiadiazole:
 mechanochromic, vapochromic, and acid-responsive multicolor luminescence
;
_journal_issue 16
_journal_name_full CrystEngComm
_journal_page_first 2379
_journal_page_last 2389
_journal_paper_doi 10.1039/D2CE01705A
_journal_volume 25
_journal_year 2023
_chemical_formula_moiety 'C42 H32 N4 O2 S'
_chemical_formula_sum 'C42 H32 N4 O2 S'
_chemical_formula_weight 656.80
_chemical_name_systematic
4-(4-methoxyphenyl)-7-[1-(4-methoxyphenyl)-1H-phenanthro[9,10-d]imidazol-2-yl]benzo[c][1,2,5]thiadiazole
_space_group_crystal_system triclinic
_space_group_IT_number 2
_space_group_name_Hall '-P 1'
_space_group_name_H-M_alt 'P -1'
_atom_sites_solution_hydrogens geom
_atom_sites_solution_primary direct
_atom_sites_solution_secondary difmap
_audit_update_record
;
2022-12-26 deposited with the CCDC.	2023-03-21 downloaded from the CCDC.
;
_cell_angle_alpha 100.6593(6)
_cell_angle_beta 91.6602(6)
_cell_angle_gamma 109.9863(7)
_cell_formula_units_Z 4
_cell_length_a 11.62224(9)
_cell_length_b 14.66776(11)
_cell_length_c 21.05256(16)
_cell_measurement_reflns_used 25330
_cell_measurement_temperature 223
_cell_measurement_theta_max 74.73
_cell_measurement_theta_min 4.09
_cell_volume 3297.98(5)
_computing_cell_refinement 'CrysAlisPro 1.171.40.66a (Rigaku OD, 2019)'
_computing_data_collection 'CrysAlisPro 1.171.40.66a (Rigaku OD, 2019)'
_computing_data_reduction 'CrysAlisPro 1.171.40.66a (Rigaku OD, 2019)'
_computing_molecular_graphics 'CrystalStructure 4.2.5'
_computing_publication_material 'CrystalStructure 4.2.5 (Rigaku, 2017)'
_computing_structure_refinement 'SHELXL Version 2014/7 (Sheldrick, 2008)'
_computing_structure_solution 'SHELXT Version 2014/4 (Sheldrick, 2014)'
_diffrn_ambient_temperature 223
_diffrn_detector_area_resol_mean 5.814
_diffrn_measured_fraction_theta_full 0.997
_diffrn_measured_fraction_theta_max 0.997
_diffrn_measurement_device_type 'Rigaku XtaLAB P200'
_diffrn_measurement_method \w
_diffrn_radiation_type 'Cu K\a'
_diffrn_radiation_wavelength 1.54184
_diffrn_reflns_av_R_equivalents 0.0567
_diffrn_reflns_Laue_measured_fraction_full 0.997
_diffrn_reflns_Laue_measured_fraction_max 0.997
_diffrn_reflns_limit_h_max 14
_diffrn_reflns_limit_h_min -13
_diffrn_reflns_limit_k_max 17
_diffrn_reflns_limit_k_min -17
_diffrn_reflns_limit_l_max 22
_diffrn_reflns_limit_l_min -25
_diffrn_reflns_number 46430
_diffrn_reflns_point_group_measured_fraction_full 0.997
_diffrn_reflns_point_group_measured_fraction_max 0.997
_diffrn_reflns_theta_full 67.684
_diffrn_reflns_theta_max 68.232
_diffrn_reflns_theta_min 4.068
_diffrn_standards_number 0
_exptl_absorpt_coefficient_mu 1.221
_exptl_absorpt_correction_T_max 0.885
_exptl_absorpt_correction_T_min 0.485
_exptl_absorpt_correction_type multi-scan
_exptl_absorpt_process_details
;
CrysAlisPro 1.171.40.66a (Rigaku Oxford Diffraction, 2019)
Empirical absorption correction using spherical harmonics,
 implemented in SCALE3 ABSPACK scaling algorithm.
;
_exptl_crystal_colour yellow
_exptl_crystal_density_diffrn 1.323
_exptl_crystal_density_method 'not measured'
_exptl_crystal_description block
_exptl_crystal_F_000 1376.00
_exptl_crystal_preparation Luminescent
_exptl_crystal_recrystallization_method 'Re-crystallisation from solvent: toluene'
_exptl_crystal_size_max 0.300
_exptl_crystal_size_mid 0.200
_exptl_crystal_size_min 0.100
_refine_diff_density_max 0.54
_refine_diff_density_min -0.39
_refine_ls_extinction_method none
_refine_ls_goodness_of_fit_ref 1.065
_refine_ls_hydrogen_treatment constr
_refine_ls_number_parameters 883
_refine_ls_number_reflns 12036
_refine_ls_number_restraints 0
_refine_ls_R_factor_all 0.0533
_refine_ls_R_factor_gt 0.0491
_refine_ls_shift/su_max 0.001
_refine_ls_structure_factor_coef Fsqd
_refine_ls_weighting_details 'w = 1/[\s^2^(Fo^2^)+(0.0715P)^2^+1.0461P] where P=(Fo^2^+2Fc^2^)/3'
_refine_ls_weighting_scheme calc
_refine_ls_wR_factor_gt 0.1362
_refine_ls_wR_factor_ref 0.1400
_reflns_Friedel_coverage 0.000
_reflns_number_gt 10658
_reflns_number_total 12036
_reflns_threshold_expression F^2^>2.0\s(F^2^)
_cod_data_source_file d2ce01705a2.cif
_cod_data_source_block ygt017
_cod_depositor_comments 'Adding full bibliography for 7246486--7246491.cif.'
_cod_database_code 7246486

loop_
_space_group_symop_id
_space_group_symop_operation_xyz
1 +X,+Y,+Z
2 -X,-Y,-Z

loop_
_atom_site_label
_atom_site_type_symbol
_atom_site_fract_x
_atom_site_fract_y
_atom_site_fract_z
_atom_site_U_iso_or_equiv
_atom_site_adp_type
_atom_site_occupancy
_atom_site_site_symmetry_order
_atom_site_calc_flag
_atom_site_refinement_flags_posn
_atom_site_refinement_flags_adp
_atom_site_refinement_flags_occupancy
_atom_site_disorder_assembly
_atom_site_disorder_group
S1 S 0.32229(5) 0.26814(4) 0.10114(2) 0.05102(14) Uani 1 1 d . . . . .
S2 S 1.05302(6) 0.79167(5) 0.40834(3) 0.0737(2) Uani 1 1 d . . . . .
O1 O 0.58935(12) 0.64008(12) 0.04075(7) 0.0562(4) Uani 1 1 d . . . . .
O2 O 0.05042(15) -0.21434(10) -0.19861(8) 0.0618(4) Uani 1 1 d . . . . .
O3 O 0.95731(14) 0.35896(12) 0.45595(7) 0.0578(4) Uani 1 1 d . . . . .
O4 O 1.33992(14) 1.16517(10) 0.74587(7) 0.0552(3) Uani 1 1 d . . . . .
N1 N 0.10431(13) 0.50336(10) 0.10079(7) 0.0368(3) Uani 1 1 d . . . . .
N2 N -0.08546(13) 0.39380(11) 0.10082(7) 0.0395(3) Uani 1 1 d . . . . .
N3 N 0.23555(15) 0.33376(12) 0.10618(7) 0.0465(4) Uani 1 1 d . . . . .
N4 N 0.25533(14) 0.18279(11) 0.03787(7) 0.0431(3) Uani 1 1 d . . . . .
N5 N 0.63597(13) 0.55632(11) 0.41861(7) 0.0392(3) Uani 1 1 d . . . . .
N6 N 0.54968(13) 0.67207(11) 0.42040(7) 0.0412(3) Uani 1 1 d . . . . .
N7 N 0.90885(16) 0.72907(13) 0.40589(8) 0.0561(4) Uani 1 1 d . . . . .
N8 N 1.07952(16) 0.86317(14) 0.47891(8) 0.0556(4) Uani 1 1 d . . . . .
C1 C 0.03825(15) 0.55522(13) 0.13612(8) 0.0356(3) Uani 1 1 d . . . . .
C2 C 0.07073(16) 0.65710(13) 0.16864(8) 0.0379(4) Uani 1 1 d . . . . .
C3 C 0.18480(18) 0.73209(14) 0.16775(9) 0.0449(4) Uani 1 1 d . . . . .
H3 H 0.2458 0.7165 0.1445 0.054 Uiso 1 1 calc R U . . .
C4 C 0.2083(2) 0.82784(15) 0.20034(11) 0.0544(5) Uani 1 1 d . . . . .
H4 H 0.2851 0.8771 0.1995 0.065 Uiso 1 1 calc R U . . .
C5 C 0.1189(2) 0.85181(15) 0.23447(11) 0.0579(5) Uani 1 1 d . . . . .
H5 H 0.1353 0.9173 0.2568 0.069 Uiso 1 1 calc R U . . .
C6 C 0.0068(2) 0.78062(15) 0.23584(10) 0.0509(5) Uani 1 1 d . . . . .
H6 H -0.0530 0.7986 0.2588 0.061 Uiso 1 1 calc R U . . .
C7 C -0.02172(17) 0.68123(13) 0.20382(8) 0.0398(4) Uani 1 1 d . . . . .
C8 C -0.14234(16) 0.60588(13) 0.20617(8) 0.0391(4) Uani 1 1 d . . . . .
C9 C -0.23414(18) 0.62662(15) 0.24243(9) 0.0455(4) Uani 1 1 d . . . . .
H9 H -0.2179 0.6910 0.2669 0.055 Uiso 1 1 calc R U . . .
C10 C -0.34679(18) 0.55444(16) 0.24261(9) 0.0491(5) Uani 1 1 d . . . . .
H10 H -0.4064 0.5703 0.2670 0.059 Uiso 1 1 calc R U . . .
C11 C -0.37386(18) 0.45835(16) 0.20730(10) 0.0496(4) Uani 1 1 d . . . . .
H11 H -0.4512 0.4096 0.2078 0.060 Uiso 1 1 calc R U . . .
C12 C -0.28680(17) 0.43519(15) 0.17176(9) 0.0440(4) Uani 1 1 d . . . . .
H12 H -0.3047 0.3703 0.1479 0.053 Uiso 1 1 calc R U . . .
C13 C -0.17119(16) 0.50770(13) 0.17075(8) 0.0379(4) Uani 1 1 d . . . . .
C14 C -0.07725(15) 0.48534(13) 0.13546(8) 0.0363(3) Uani 1 1 d . . . . .
C15 C 0.02443(16) 0.40702(13) 0.08119(8) 0.0382(4) Uani 1 1 d . . . . .
C16 C 0.05159(16) 0.32521(13) 0.04033(8) 0.0388(4) Uani 1 1 d . . . . .
C17 C 0.14830(16) 0.29129(12) 0.05563(8) 0.0378(4) Uani 1 1 d . . . . .
C18 C 0.15871(15) 0.20350(12) 0.01651(8) 0.0367(4) Uani 1 1 d . . . . .
C19 C 0.07075(15) 0.14631(12) -0.03834(8) 0.0371(4) Uani 1 1 d . . . . .
C20 C -0.01759(17) 0.18452(14) -0.05173(9) 0.0437(4) Uani 1 1 d . . . . .
H20 H -0.0747 0.1515 -0.0884 0.052 Uiso 1 1 calc R U . . .
C21 C -0.02731(17) 0.27089(14) -0.01333(9) 0.0436(4) Uani 1 1 d . . . . .
H21 H -0.0912 0.2919 -0.0253 0.052 Uiso 1 1 calc R U . . .
C22 C 0.07157(16) 0.05225(12) -0.07816(8) 0.0384(4) Uani 1 1 d . . . . .
C23 C 0.17711(18) 0.02894(14) -0.08636(9) 0.0453(4) Uani 1 1 d . . . . .
H23 H 0.2527 0.0741 -0.0649 0.054 Uiso 1 1 calc R U . . .
C24 C 0.17390(19) -0.05941(14) -0.12547(9) 0.0482(4) Uani 1 1 d . . . . .
H24 H 0.2467 -0.0735 -0.1301 0.058 Uiso 1 1 calc R U . . .
C25 C 0.06398(19) -0.12649(13) -0.15755(9) 0.0459(4) Uani 1 1 d . . . . .
C26 C -0.04232(19) -0.10501(15) -0.14924(11) 0.0561(5) Uani 1 1 d . . . . .
H26 H -0.1180 -0.1506 -0.1704 0.067 Uiso 1 1 calc R U . . .
C27 C -0.03819(18) -0.01754(14) -0.11036(11) 0.0517(5) Uani 1 1 d . . . . .
H27 H -0.1115 -0.0045 -0.1054 0.062 Uiso 1 1 calc R U . . .
C28 C 0.1565(2) -0.23993(17) -0.20752(12) 0.0647(6) Uani 1 1 d . . . . .
H28A H 0.1345 -0.3034 -0.2375 0.078 Uiso 1 1 calc R U . . .
H28B H 0.2172 -0.1895 -0.2251 0.078 Uiso 1 1 calc R U . . .
H28C H 0.1905 -0.2445 -0.1661 0.078 Uiso 1 1 calc R U . . .
C29 C 0.23050(15) 0.54038(12) 0.08638(8) 0.0364(3) Uani 1 1 d . . . . .
C30 C 0.32442(16) 0.56058(13) 0.13439(8) 0.0400(4) Uani 1 1 d . . . . .
H30 H 0.3058 0.5512 0.1764 0.048 Uiso 1 1 calc R U . . .
C31 C 0.44565(16) 0.59452(13) 0.12099(8) 0.0400(4) Uani 1 1 d . . . . .
H31 H 0.5094 0.6089 0.1539 0.048 Uiso 1 1 calc R U . . .
C32 C 0.47304(17) 0.60739(14) 0.05877(9) 0.0418(4) Uani 1 1 d . . . . .
C33 C 0.37782(19) 0.58624(16) 0.01054(9) 0.0502(5) Uani 1 1 d . . . . .
H33 H 0.3959 0.5944 -0.0317 0.060 Uiso 1 1 calc R U . . .
C34 C 0.25686(17) 0.55326(15) 0.02446(9) 0.0443(4) Uani 1 1 d . . . . .
H34 H 0.1927 0.5397 -0.0081 0.053 Uiso 1 1 calc R U . . .
C35 C 0.68735(18) 0.65556(19) 0.08892(11) 0.0603(6) Uani 1 1 d . . . . .
H35A H 0.7655 0.6787 0.0709 0.072 Uiso 1 1 calc R U . . .
H35B H 0.6855 0.7048 0.1262 0.072 Uiso 1 1 calc R U . . .
H35C H 0.6774 0.5937 0.1023 0.072 Uiso 1 1 calc R U . . .
C36 C 0.52170(15) 0.50963(13) 0.38287(8) 0.0371(4) Uani 1 1 d . . . . .
C37 C 0.45966(16) 0.40902(13) 0.34906(8) 0.0400(4) Uani 1 1 d . . . . .
C38 C 0.50464(19) 0.33066(14) 0.34811(10) 0.0492(4) Uani 1 1 d . . . . .
H38 H 0.5810 0.3432 0.3710 0.059 Uiso 1 1 calc R U . . .
C39 C 0.4388(2) 0.23691(16) 0.31447(11) 0.0573(5) Uani 1 1 d . . . . .
H39 H 0.4703 0.1857 0.3143 0.069 Uiso 1 1 calc R U . . .
C40 C 0.3258(2) 0.21683(16) 0.28048(11) 0.0592(5) Uani 1 1 d . . . . .
H40 H 0.2813 0.1523 0.2570 0.071 Uiso 1 1 calc R U . . .
C41 C 0.2788(2) 0.29109(15) 0.28110(10) 0.0520(5) Uani 1 1 d . . . . .
H41 H 0.2014 0.2760 0.2586 0.062 Uiso 1 1 calc R U . . .
C42 C 0.34295(16) 0.38884(13) 0.31444(8) 0.0410(4) Uani 1 1 d . . . . .
C43 C 0.29153(16) 0.46700(14) 0.31397(8) 0.0396(4) Uani 1 1 d . . . . .
C44 C 0.17770(17) 0.44923(16) 0.27888(9) 0.0463(4) Uani 1 1 d . . . . .
H44 H 0.1333 0.3855 0.2544 0.056 Uiso 1 1 calc R U . . .
C45 C 0.13099(18) 0.52408(17) 0.28008(9) 0.0500(5) Uani 1 1 d . . . . .
H45 H 0.0546 0.5104 0.2569 0.060 Uiso 1 1 calc R U . . .
C46 C 0.19527(18) 0.61934(17) 0.31505(9) 0.0498(5) Uani 1 1 d . . . . .
H46 H 0.1631 0.6700 0.3149 0.060 Uiso 1 1 calc R U . . .
C47 C 0.30582(17) 0.63937(15) 0.34980(9) 0.0449(4) Uani 1 1 d . . . . .
H47 H 0.3489 0.7038 0.3738 0.054 Uiso 1 1 calc R U . . .
C48 C 0.35510(15) 0.56434(13) 0.34977(8) 0.0383(4) Uani 1 1 d . . . . .
C49 C 0.47188(15) 0.58297(13) 0.38454(8) 0.0374(4) Uani 1 1 d . . . . .
C50 C 0.64704(16) 0.65407(13) 0.43999(9) 0.0403(4) Uani 1 1 d . . . . .
C51 C 0.75266(16) 0.72999(13) 0.48222(9) 0.0410(4) Uani 1 1 d . . . . .
C52 C 0.87383(17) 0.76317(14) 0.46312(8) 0.0418(4) Uani 1 1 d . . . . .
C53 C 0.97142(17) 0.84135(13) 0.50475(9) 0.0411(4) Uani 1 1 d . . . . .
C54 C 0.95045(17) 0.88928(13) 0.56712(8) 0.0398(4) Uani 1 1 d . . . . .
C55 C 0.83119(18) 0.85618(15) 0.58195(9) 0.0470(4) Uani 1 1 d . . . . .
H55 H 0.8123 0.8867 0.6216 0.056 Uiso 1 1 calc R U . . .
C56 C 0.73465(18) 0.77860(15) 0.54100(10) 0.0471(4) Uani 1 1 d . . . . .
H56 H 0.6552 0.7597 0.5547 0.057 Uiso 1 1 calc R U . . .
C57 C 1.05120(17) 0.96598(13) 0.61249(8) 0.0400(4) Uani 1 1 d . . . . .
C58 C 1.14995(18) 1.03499(13) 0.59126(9) 0.0441(4) Uani 1 1 d . . . . .
H58 H 1.1512 1.0348 0.5466 0.053 Uiso 1 1 calc R U . . .
C59 C 1.24619(18) 1.10366(14) 0.63407(9) 0.0457(4) Uani 1 1 d . . . . .
H59 H 1.3112 1.1499 0.6186 0.055 Uiso 1 1 calc R U . . .
C60 C 1.24626(18) 1.10389(13) 0.70006(9) 0.0435(4) Uani 1 1 d . . . . .
C61 C 1.14717(19) 1.03784(14) 0.72260(9) 0.0468(4) Uani 1 1 d . . . . .
H61 H 1.1454 1.0394 0.7674 0.056 Uiso 1 1 calc R U . . .
C62 C 1.05155(18) 0.97009(14) 0.67963(9) 0.0446(4) Uani 1 1 d . . . . .
H62 H 0.9852 0.9257 0.6956 0.054 Uiso 1 1 calc R U . . .
C63 C 1.4502(2) 1.22183(16) 0.72347(11) 0.0608(5) Uani 1 1 d . . . . .
H63A H 1.5089 1.2619 0.7604 0.073 Uiso 1 1 calc R U . . .
H63B H 1.4844 1.1777 0.6971 0.073 Uiso 1 1 calc R U . . .
H63C H 1.4328 1.2647 0.6976 0.073 Uiso 1 1 calc R U . . .
C64 C 0.72515(16) 0.51132(13) 0.42963(9) 0.0396(4) Uani 1 1 d . . . . .
C65 C 0.72794(18) 0.47325(15) 0.48486(10) 0.0486(4) Uani 1 1 d . . . . .
H65 H 0.6760 0.4815 0.5171 0.058 Uiso 1 1 calc R U . . .
C66 C 0.8070(2) 0.42318(17) 0.49251(10) 0.0534(5) Uani 1 1 d . . . . .
H66 H 0.8091 0.3974 0.5301 0.064 Uiso 1 1 calc R U . . .
C67 C 0.88365(17) 0.41080(14) 0.44463(9) 0.0453(4) Uani 1 1 d . . . . .
C68 C 0.88169(17) 0.44975(14) 0.38990(9) 0.0436(4) Uani 1 1 d . . . . .
H68 H 0.9343 0.4424 0.3578 0.052 Uiso 1 1 calc R U . . .
C69 C 0.80173(17) 0.49982(14) 0.38242(9) 0.0421(4) Uani 1 1 d . . . . .
H69 H 0.7998 0.5260 0.3450 0.051 Uiso 1 1 calc R U . . .
C70 C 1.0342(2) 0.34345(19) 0.40671(12) 0.0623(6) Uani 1 1 d . . . . .
H70A H 1.0820 0.3061 0.4199 0.075 Uiso 1 1 calc R U . . .
H70B H 0.9836 0.3067 0.3664 0.075 Uiso 1 1 calc R U . . .
H70C H 1.0893 0.4070 0.4003 0.075 Uiso 1 1 calc R U . . .
C71 C 0.5976(2) 0.0987(2) -0.04975(15) 0.0731(7) Uani 1 1 d . . . . .
C72 C 0.5210(2) 0.1166(2) -0.09401(16) 0.0752(7) Uani 1 1 d . . . . .
H72 H 0.4974 0.1724 -0.0832 0.090 Uiso 1 1 calc R U . . .
C73 C 0.4793(2) 0.0533(2) -0.15365(17) 0.0805(8) Uani 1 1 d . . . . .
H73 H 0.4269 0.0656 -0.1831 0.097 Uiso 1 1 calc R U . . .
C74 C 0.5146(3) -0.0288(2) -0.17019(16) 0.0819(8) Uani 1 1 d . . . . .
H74 H 0.4862 -0.0724 -0.2107 0.098 Uiso 1 1 calc R U . . .
C75 C 0.5906(3) -0.0451(2) -0.12700(19) 0.0879(9) Uani 1 1 d . . . . .
H75 H 0.6155 -0.1002 -0.1380 0.105 Uiso 1 1 calc R U . . .
C76 C 0.6315(2) 0.0178(2) -0.06749(16) 0.0786(8) Uani 1 1 d . . . . .
H76 H 0.6839 0.0050 -0.0383 0.094 Uiso 1 1 calc R U . . .
C77 C 0.6402(4) 0.1657(3) 0.01548(19) 0.1160(12) Uani 1 1 d . . . . .
H77A H 0.6070 0.2186 0.0193 0.139 Uiso 1 1 calc R U . . .
H77B H 0.6118 0.1282 0.0490 0.139 Uiso 1 1 calc R U . . .
H77C H 0.7293 0.1939 0.0206 0.139 Uiso 1 1 calc R U . . .
C78 C 0.4057(3) 0.9001(2) 0.60676(17) 0.0836(8) Uani 1 1 d . . . . .
C79 C 0.4304(3) 0.8597(3) 0.54683(15) 0.0887(9) Uani 1 1 d . . . . .
H79 H 0.3715 0.8022 0.5214 0.106 Uiso 1 1 calc R U . . .
C80 C 0.5367(4) 0.9019(3) 0.5250(2) 0.1162(13) Uani 1 1 d . . . . .
H80 H 0.5508 0.8726 0.4838 0.139 Uiso 1 1 calc R U . . .
C81 C 0.6283(4) 0.9856(4) 0.5585(3) 0.1248(15) Uani 1 1 d . . . . .
H81 H 0.7019 1.0140 0.5404 0.150 Uiso 1 1 calc R U . . .
C82 C 0.6092(4) 1.0254(3) 0.6178(2) 0.1148(12) Uani 1 1 d . . . . .
H82 H 0.6713 1.0815 0.6425 0.138 Uiso 1 1 calc R U . . .
C83 C 0.4943(4) 0.9834(2) 0.64455(17) 0.0942(10) Uani 1 1 d . . . . .
H83 H 0.4802 1.0117 0.6861 0.113 Uiso 1 1 calc R U . . .
C84 C 0.2934(4) 0.8558(3) 0.6323(3) 0.1343(16) Uani 1 1 d . . . . .
H84A H 0.2928 0.8946 0.6748 0.161 Uiso 1 1 calc R U . . .
H84B H 0.2253 0.8534 0.6035 0.161 Uiso 1 1 calc R U . . .
H84C H 0.2852 0.7890 0.6361 0.161 Uiso 1 1 calc R U . . .

loop_
_atom_site_aniso_label
_atom_site_aniso_U_11
_atom_site_aniso_U_22
_atom_site_aniso_U_33
_atom_site_aniso_U_23
_atom_site_aniso_U_13
_atom_site_aniso_U_12
S1 0.0552(3) 0.0501(3) 0.0524(3) 0.0013(2) -0.0116(2) 0.0306(2)
S2 0.0604(3) 0.0795(4) 0.0565(3) -0.0126(3) 0.0226(3) 0.0062(3)
O1 0.0454(7) 0.0810(10) 0.0542(8) 0.0352(7) 0.0149(6) 0.0255(7)
O2 0.0697(9) 0.0415(7) 0.0695(9) -0.0065(7) 0.0037(7) 0.0234(7)
O3 0.0668(9) 0.0723(10) 0.0642(9) 0.0383(8) 0.0201(7) 0.0486(8)
O4 0.0650(9) 0.0475(8) 0.0464(7) 0.0040(6) -0.0041(6) 0.0150(7)
N1 0.0374(7) 0.0386(7) 0.0401(7) 0.0064(6) 0.0039(6) 0.0215(6)
N2 0.0395(8) 0.0409(8) 0.0423(8) 0.0062(6) 0.0008(6) 0.0210(6)
N3 0.0552(9) 0.0445(8) 0.0440(8) 0.0033(7) -0.0047(7) 0.0264(7)
N4 0.0472(8) 0.0426(8) 0.0458(8) 0.0081(6) -0.0003(6) 0.0247(7)
N5 0.0387(7) 0.0396(8) 0.0460(8) 0.0113(6) 0.0046(6) 0.0208(6)
N6 0.0424(8) 0.0429(8) 0.0451(8) 0.0096(6) 0.0053(6) 0.0235(7)
N7 0.0584(10) 0.0569(10) 0.0448(9) 0.0005(8) 0.0115(8) 0.0146(8)
N8 0.0506(9) 0.0589(10) 0.0503(9) 0.0009(8) 0.0126(7) 0.0151(8)
C1 0.0389(8) 0.0414(9) 0.0344(8) 0.0084(7) 0.0021(6) 0.0239(7)
C2 0.0451(9) 0.0405(9) 0.0364(8) 0.0096(7) 0.0015(7) 0.0249(8)
C3 0.0484(10) 0.0423(10) 0.0506(10) 0.0110(8) 0.0064(8) 0.0234(8)
C4 0.0577(12) 0.0423(10) 0.0628(12) 0.0098(9) 0.0054(10) 0.0181(9)
C5 0.0705(14) 0.0411(10) 0.0637(13) 0.0019(9) 0.0067(11) 0.0264(10)
C6 0.0613(12) 0.0488(11) 0.0510(11) 0.0060(9) 0.0101(9) 0.0320(10)
C7 0.0482(10) 0.0454(9) 0.0357(8) 0.0102(7) 0.0019(7) 0.0282(8)
C8 0.0456(9) 0.0495(10) 0.0338(8) 0.0120(7) 0.0032(7) 0.0298(8)
C9 0.0565(11) 0.0567(11) 0.0379(9) 0.0132(8) 0.0087(8) 0.0364(9)
C10 0.0518(11) 0.0719(13) 0.0421(9) 0.0221(9) 0.0154(8) 0.0391(10)
C11 0.0433(10) 0.0659(13) 0.0499(10) 0.0213(9) 0.0081(8) 0.0270(9)
C12 0.0426(9) 0.0511(10) 0.0454(9) 0.0125(8) 0.0035(7) 0.0241(8)
C13 0.0399(9) 0.0478(10) 0.0355(8) 0.0117(7) 0.0020(7) 0.0259(8)
C14 0.0386(8) 0.0421(9) 0.0350(8) 0.0079(7) 0.0000(7) 0.0232(7)
C15 0.0405(9) 0.0407(9) 0.0395(9) 0.0066(7) 0.0014(7) 0.0230(7)
C16 0.0424(9) 0.0377(9) 0.0419(9) 0.0079(7) 0.0049(7) 0.0213(7)
C17 0.0435(9) 0.0372(9) 0.0376(8) 0.0083(7) 0.0050(7) 0.0200(7)
C18 0.0408(9) 0.0369(9) 0.0384(8) 0.0103(7) 0.0055(7) 0.0200(7)
C19 0.0386(9) 0.0361(8) 0.0393(9) 0.0087(7) 0.0054(7) 0.0159(7)
C20 0.0435(9) 0.0440(10) 0.0448(9) 0.0037(8) -0.0027(7) 0.0206(8)
C21 0.0437(9) 0.0464(10) 0.0474(10) 0.0071(8) 0.0004(8) 0.0262(8)
C22 0.0438(9) 0.0343(8) 0.0399(9) 0.0093(7) 0.0064(7) 0.0162(7)
C23 0.0450(10) 0.0434(10) 0.0479(10) 0.0021(8) -0.0002(8) 0.0202(8)
C24 0.0533(11) 0.0471(10) 0.0505(10) 0.0055(8) 0.0042(8) 0.0281(9)
C25 0.0586(11) 0.0339(9) 0.0452(10) 0.0064(7) 0.0067(8) 0.0173(8)
C26 0.0464(11) 0.0414(10) 0.0693(13) -0.0038(9) 0.0005(9) 0.0096(8)
C27 0.0414(10) 0.0432(10) 0.0668(12) 0.0015(9) 0.0052(9) 0.0157(8)
C28 0.0838(16) 0.0508(12) 0.0632(13) 0.0009(10) 0.0144(12) 0.0336(12)
C29 0.0389(9) 0.0374(8) 0.0399(8) 0.0090(7) 0.0059(7) 0.0215(7)
C30 0.0440(9) 0.0480(10) 0.0344(8) 0.0114(7) 0.0068(7) 0.0228(8)
C31 0.0414(9) 0.0473(10) 0.0372(9) 0.0118(7) 0.0039(7) 0.0216(8)
C32 0.0442(9) 0.0476(10) 0.0437(9) 0.0181(8) 0.0111(8) 0.0237(8)
C33 0.0553(11) 0.0700(13) 0.0381(9) 0.0235(9) 0.0112(8) 0.0314(10)
C34 0.0478(10) 0.0560(11) 0.0382(9) 0.0140(8) 0.0015(7) 0.0278(9)
C35 0.0416(10) 0.0842(16) 0.0630(13) 0.0338(12) 0.0118(9) 0.0220(10)
C36 0.0364(8) 0.0425(9) 0.0399(9) 0.0144(7) 0.0093(7) 0.0200(7)
C37 0.0441(9) 0.0417(9) 0.0425(9) 0.0159(7) 0.0117(7) 0.0211(8)
C38 0.0515(11) 0.0450(10) 0.0588(11) 0.0146(9) 0.0063(9) 0.0246(9)
C39 0.0706(14) 0.0447(11) 0.0652(13) 0.0132(9) 0.0082(11) 0.0300(10)
C40 0.0718(14) 0.0429(11) 0.0606(13) 0.0057(9) 0.0032(11) 0.0202(10)
C41 0.0556(11) 0.0487(11) 0.0508(11) 0.0091(9) 0.0011(9) 0.0184(9)
C42 0.0443(9) 0.0445(10) 0.0390(9) 0.0142(7) 0.0095(7) 0.0184(8)
C43 0.0394(9) 0.0503(10) 0.0371(8) 0.0174(7) 0.0115(7) 0.0209(8)
C44 0.0440(10) 0.0579(11) 0.0403(9) 0.0187(8) 0.0062(8) 0.0175(9)
C45 0.0420(10) 0.0768(14) 0.0440(10) 0.0252(10) 0.0078(8) 0.0302(10)
C46 0.0518(11) 0.0689(13) 0.0465(10) 0.0210(9) 0.0112(8) 0.0385(10)
C47 0.0482(10) 0.0546(11) 0.0446(9) 0.0145(8) 0.0108(8) 0.0314(9)
C48 0.0389(9) 0.0492(10) 0.0365(8) 0.0156(7) 0.0113(7) 0.0236(8)
C49 0.0387(9) 0.0430(9) 0.0385(8) 0.0134(7) 0.0102(7) 0.0217(7)
C50 0.0422(9) 0.0414(9) 0.0432(9) 0.0106(7) 0.0062(7) 0.0212(8)
C51 0.0427(9) 0.0430(9) 0.0444(9) 0.0114(7) 0.0024(7) 0.0228(8)
C52 0.0478(10) 0.0435(9) 0.0391(9) 0.0102(7) 0.0047(7) 0.0217(8)
C53 0.0438(9) 0.0431(9) 0.0408(9) 0.0100(7) 0.0051(7) 0.0203(8)
C54 0.0473(10) 0.0414(9) 0.0392(9) 0.0107(7) 0.0032(7) 0.0253(8)
C55 0.0525(11) 0.0509(11) 0.0441(10) 0.0053(8) 0.0080(8) 0.0286(9)
C56 0.0438(10) 0.0513(11) 0.0522(10) 0.0095(8) 0.0087(8) 0.0246(8)
C57 0.0485(10) 0.0392(9) 0.0398(9) 0.0092(7) 0.0041(7) 0.0246(8)
C58 0.0582(11) 0.0417(9) 0.0372(9) 0.0120(7) 0.0035(8) 0.0218(8)
C59 0.0566(11) 0.0386(9) 0.0452(10) 0.0117(8) 0.0061(8) 0.0192(8)
C60 0.0571(11) 0.0356(9) 0.0428(9) 0.0049(7) 0.0011(8) 0.0248(8)
C61 0.0644(12) 0.0462(10) 0.0359(9) 0.0096(8) 0.0068(8) 0.0263(9)
C62 0.0525(10) 0.0447(10) 0.0420(9) 0.0116(8) 0.0095(8) 0.0221(8)
C63 0.0659(13) 0.0447(11) 0.0627(13) 0.0000(9) -0.0008(10) 0.0145(10)
C64 0.0395(9) 0.0408(9) 0.0456(9) 0.0146(7) 0.0050(7) 0.0203(7)
C65 0.0500(10) 0.0610(12) 0.0496(10) 0.0245(9) 0.0170(8) 0.0304(9)
C66 0.0619(12) 0.0680(13) 0.0516(11) 0.0345(10) 0.0175(9) 0.0374(11)
C67 0.0479(10) 0.0495(10) 0.0530(10) 0.0237(8) 0.0094(8) 0.0285(9)
C68 0.0470(10) 0.0511(10) 0.0463(10) 0.0201(8) 0.0129(8) 0.0287(8)
C69 0.0487(10) 0.0474(10) 0.0419(9) 0.0192(8) 0.0076(8) 0.0263(8)
C70 0.0690(14) 0.0764(15) 0.0715(14) 0.0331(12) 0.0198(11) 0.0533(12)
C71 0.0581(14) 0.0719(16) 0.0930(19) 0.0391(14) 0.0204(13) 0.0152(12)
C72 0.0644(15) 0.0717(16) 0.109(2) 0.0410(16) 0.0281(15) 0.0356(13)
C73 0.0591(14) 0.096(2) 0.107(2) 0.0515(18) 0.0167(14) 0.0375(14)
C74 0.0815(18) 0.0793(18) 0.0916(19) 0.0294(15) 0.0273(15) 0.0294(15)
C75 0.093(2) 0.0774(19) 0.124(3) 0.0536(19) 0.0398(19) 0.0497(17)
C76 0.0673(15) 0.0871(19) 0.105(2) 0.0545(18) 0.0202(15) 0.0381(14)
C77 0.113(3) 0.102(3) 0.108(3) 0.029(2) 0.015(2) 0.002(2)
C78 0.091(2) 0.0716(17) 0.113(2) 0.0425(17) 0.0198(17) 0.0481(16)
C79 0.111(3) 0.095(2) 0.0811(19) 0.0201(16) 0.0086(17) 0.062(2)
C80 0.110(3) 0.090(3) 0.163(4) 0.034(3) 0.023(3) 0.049(2)
C81 0.095(3) 0.115(3) 0.195(5) 0.062(3) 0.042(3) 0.058(3)
C82 0.133(3) 0.100(3) 0.128(3) 0.024(2) 0.004(3) 0.063(3)
C83 0.141(3) 0.0555(16) 0.099(2) 0.0166(15) 0.003(2) 0.0514(19)
C84 0.124(3) 0.130(3) 0.200(5) 0.085(3) 0.053(3) 0.080(3)

loop_
_atom_type_symbol
_atom_type_description
_atom_type_scat_dispersion_real
_atom_type_scat_dispersion_imag
_atom_type_scat_source
C C 0.0181 0.0091
;
International Tables for Crystallography
(Vol. C, Tables 4.2.6.8 and 6.1.1.4)
;
H H 0.0000 0.0000
;
International Tables for Crystallography
(Vol. C, Table 6.1.1.4)
;
N N 0.0311 0.0180
;
International Tables for Crystallography
(Vol. C, Tables 4.2.6.8 and 6.1.1.4)
;
O O 0.0492 0.0322
;
International Tables for Crystallography
(Vol. C, Tables 4.2.6.8 and 6.1.1.4)
;
S S 0.3331 0.5567
;
International Tables for Crystallography
(Vol. C, Tables 4.2.6.8 and 6.1.1.4)
;

loop_
_geom_angle_atom_site_label_1
_geom_angle_atom_site_label_2
_geom_angle_atom_site_label_3
_geom_angle
_geom_angle_site_symmetry_1
_geom_angle_site_symmetry_3
_geom_angle_publ_flag
N3 S1 N4 101.39(8) . . ?
N8 S2 N7 101.71(9) . . ?
C32 O1 C35 116.54(14) . . ?
C25 O2 C28 117.70(17) . . ?
C67 O3 C70 116.64(14) . . ?
C60 O4 C63 117.44(16) . . ?
C15 N1 C1 106.19(14) . . ?
C15 N1 C29 125.46(14) . . ?
C1 N1 C29 128.35(14) . . ?
C15 N2 C14 104.77(14) . . ?
C17 N3 S1 106.17(12) . . ?
C18 N4 S1 106.31(12) . . ?
C50 N5 C36 106.16(13) . . ?
C50 N5 C64 127.42(15) . . ?
C36 N5 C64 126.40(14) . . ?
C50 N6 C49 104.97(14) . . ?
C52 N7 S2 105.75(14) . . ?
C53 N8 S2 106.18(14) . . ?
C14 C1 N1 104.82(14) . . ?
C14 C1 C2 122.63(15) . . ?
N1 C1 C2 132.55(16) . . ?
C3 C2 C7 119.34(16) . . ?
C3 C2 C1 124.73(15) . . ?
C7 C2 C1 115.93(16) . . ?
C4 C3 C2 120.96(18) . . ?
C4 C3 H3 119.5 . . ?
C2 C3 H3 119.5 . . ?
C3 C4 C5 120.0(2) . . ?
C3 C4 H4 120.0 . . ?
C5 C4 H4 120.0 . . ?
C6 C5 C4 120.37(19) . . ?
C6 C5 H5 119.8 . . ?
C4 C5 H5 119.8 . . ?
C5 C6 C7 121.94(18) . . ?
C5 C6 H6 119.0 . . ?
C7 C6 H6 119.0 . . ?
C6 C7 C2 117.40(17) . . ?
C6 C7 C8 121.08(16) . . ?
C2 C7 C8 121.52(16) . . ?
C9 C8 C13 117.09(17) . . ?
C9 C8 C7 122.88(17) . . ?
C13 C8 C7 120.04(15) . . ?
C10 C9 C8 121.20(18) . . ?
C10 C9 H9 119.4 . . ?
C8 C9 H9 119.4 . . ?
C9 C10 C11 120.99(17) . . ?
C9 C10 H10 119.5 . . ?
C11 C10 H10 119.5 . . ?
C12 C11 C10 119.53(19) . . ?
C12 C11 H11 120.2 . . ?
C10 C11 H11 120.2 . . ?
C11 C12 C13 120.50(18) . . ?
C11 C12 H12 119.7 . . ?
C13 C12 H12 119.7 . . ?
C12 C13 C8 120.69(16) . . ?
C12 C13 C14 121.88(16) . . ?
C8 C13 C14 117.41(16) . . ?
N2 C14 C1 111.48(14) . . ?
N2 C14 C13 126.10(16) . . ?
C1 C14 C13 122.31(15) . . ?
N2 C15 N1 112.74(14) . . ?
N2 C15 C16 121.17(16) . . ?
N1 C15 C16 126.04(15) . . ?
C21 C16 C17 116.21(15) . . ?
C21 C16 C15 118.47(15) . . ?
C17 C16 C15 125.02(15) . . ?
N3 C17 C16 125.81(15) . . ?
N3 C17 C18 113.32(15) . . ?
C16 C17 C18 120.86(15) . . ?
N4 C18 C19 126.12(15) . . ?
N4 C18 C17 112.78(15) . . ?
C19 C18 C17 121.09(15) . . ?
C20 C19 C18 115.18(15) . . ?
C20 C19 C22 120.90(16) . . ?
C18 C19 C22 123.91(15) . . ?
C19 C20 C21 123.49(17) . . ?
C19 C20 H20 118.3 . . ?
C21 C20 H20 118.3 . . ?
C16 C21 C20 123.07(16) . . ?
C16 C21 H21 118.5 . . ?
C20 C21 H21 118.5 . . ?
C23 C22 C27 116.95(16) . . ?
C23 C22 C19 123.72(16) . . ?
C27 C22 C19 119.33(16) . . ?
C22 C23 C24 121.72(18) . . ?
C22 C23 H23 119.1 . . ?
C24 C23 H23 119.1 . . ?
C25 C24 C23 119.99(18) . . ?
C25 C24 H24 120.0 . . ?
C23 C24 H24 120.0 . . ?
O2 C25 C24 125.04(18) . . ?
O2 C25 C26 115.92(18) . . ?
C24 C25 C26 119.03(17) . . ?
C27 C26 C25 120.51(19) . . ?
C27 C26 H26 119.7 . . ?
C25 C26 H26 119.7 . . ?
C26 C27 C22 121.79(18) . . ?
C26 C27 H27 119.1 . . ?
C22 C27 H27 119.1 . . ?
O2 C28 H28A 109.5 . . ?
O2 C28 H28B 109.5 . . ?
H28A C28 H28B 109.5 . . ?
O2 C28 H28C 109.5 . . ?
H28A C28 H28C 109.5 . . ?
H28B C28 H28C 109.5 . . ?
C34 C29 C30 120.29(16) . . ?
C34 C29 N1 120.02(15) . . ?
C30 C29 N1 119.68(15) . . ?
C29 C30 C31 120.30(16) . . ?
C29 C30 H30 119.9 . . ?
C31 C30 H30 119.9 . . ?
C30 C31 C32 119.81(16) . . ?
C30 C31 H31 120.1 . . ?
C32 C31 H31 120.1 . . ?
O1 C32 C31 124.19(16) . . ?
O1 C32 C33 116.27(16) . . ?
C31 C32 C33 119.54(16) . . ?
C34 C33 C32 120.32(16) . . ?
C34 C33 H33 119.8 . . ?
C32 C33 H33 119.8 . . ?
C29 C34 C33 119.74(16) . . ?
C29 C34 H34 120.1 . . ?
C33 C34 H34 120.1 . . ?
O1 C35 H35A 109.5 . . ?
O1 C35 H35B 109.5 . . ?
H35A C35 H35B 109.5 . . ?
O1 C35 H35C 109.5 . . ?
H35A C35 H35C 109.5 . . ?
H35B C35 H35C 109.5 . . ?
C49 C36 N5 105.16(15) . . ?
C49 C36 C37 123.10(16) . . ?
N5 C36 C37 131.74(15) . . ?
C38 C37 C42 118.99(17) . . ?
C38 C37 C36 125.15(17) . . ?
C42 C37 C36 115.86(15) . . ?
C39 C38 C37 121.01(19) . . ?
C39 C38 H38 119.5 . . ?
C37 C38 H38 119.5 . . ?
C38 C39 C40 120.35(19) . . ?
C38 C39 H39 119.8 . . ?
C40 C39 H39 119.8 . . ?
C41 C40 C39 120.1(2) . . ?
C41 C40 H40 120.0 . . ?
C39 C40 H40 120.0 . . ?
C40 C41 C42 121.9(2) . . ?
C40 C41 H41 119.0 . . ?
C42 C41 H41 119.0 . . ?
C41 C42 C37 117.66(17) . . ?
C41 C42 C43 120.97(17) . . ?
C37 C42 C43 121.37(16) . . ?
C44 C43 C48 117.33(16) . . ?
C44 C43 C42 122.32(17) . . ?
C48 C43 C42 120.34(16) . . ?
C45 C44 C43 120.94(19) . . ?
C45 C44 H44 119.5 . . ?
C43 C44 H44 119.5 . . ?
C44 C45 C46 120.86(18) . . ?
C44 C45 H45 119.6 . . ?
C46 C45 H45 119.6 . . ?
C47 C46 C45 119.87(18) . . ?
C47 C46 H46 120.1 . . ?
C45 C46 H46 120.1 . . ?
C46 C47 C48 120.42(19) . . ?
C46 C47 H47 119.8 . . ?
C48 C47 H47 119.8 . . ?
C47 C48 C43 120.56(16) . . ?
C47 C48 C49 122.02(17) . . ?
C43 C48 C49 117.41(15) . . ?
N6 C49 C36 111.29(15) . . ?
N6 C49 C48 126.81(15) . . ?
C36 C49 C48 121.85(16) . . ?
N6 C50 N5 112.41(16) . . ?
N6 C50 C51 122.93(15) . . ?
N5 C50 C51 124.62(15) . . ?
C56 C51 C52 116.41(17) . . ?
C56 C51 C50 119.94(17) . . ?
C52 C51 C50 123.42(16) . . ?
N7 C52 C51 125.57(18) . . ?
N7 C52 C53 113.46(17) . . ?
C51 C52 C53 120.94(16) . . ?
N8 C53 C52 112.88(16) . . ?
N8 C53 C54 125.72(17) . . ?
C52 C53 C54 121.40(16) . . ?
C55 C54 C53 114.94(17) . . ?
C55 C54 C57 122.74(16) . . ?
C53 C54 C57 122.29(16) . . ?
C54 C55 C56 123.73(17) . . ?
C54 C55 H55 118.1 . . ?
C56 C55 H55 118.1 . . ?
C51 C56 C55 122.52(18) . . ?
C51 C56 H56 118.7 . . ?
C55 C56 H56 118.7 . . ?
C58 C57 C62 117.31(17) . . ?
C58 C57 C54 122.46(16) . . ?
C62 C57 C54 120.21(17) . . ?
C59 C58 C57 121.82(17) . . ?
C59 C58 H58 119.1 . . ?
C57 C58 H58 119.1 . . ?
C58 C59 C60 119.66(18) . . ?
C58 C59 H59 120.2 . . ?
C60 C59 H59 120.2 . . ?
O4 C60 C59 124.16(18) . . ?
O4 C60 C61 116.27(16) . . ?
C59 C60 C61 119.56(18) . . ?
C62 C61 C60 120.30(17) . . ?
C62 C61 H61 119.9 . . ?
C60 C61 H61 119.9 . . ?
C61 C62 C57 121.28(18) . . ?
C61 C62 H62 119.4 . . ?
C57 C62 H62 119.4 . . ?
O4 C63 H63A 109.5 . . ?
O4 C63 H63B 109.5 . . ?
H63A C63 H63B 109.5 . . ?
O4 C63 H63C 109.5 . . ?
H63A C63 H63C 109.5 . . ?
H63B C63 H63C 109.5 . . ?
C69 C64 C65 120.09(16) . . ?
C69 C64 N5 119.36(15) . . ?
C65 C64 N5 120.38(15) . . ?
C66 C65 C64 119.95(17) . . ?
C66 C65 H65 120.0 . . ?
C64 C65 H65 120.0 . . ?
C65 C66 C67 120.02(17) . . ?
C65 C66 H66 120.0 . . ?
C67 C66 H66 120.0 . . ?
O3 C67 C68 124.19(17) . . ?
O3 C67 C66 115.87(16) . . ?
C68 C67 C66 119.94(16) . . ?
C67 C68 C69 119.76(16) . . ?
C67 C68 H68 120.1 . . ?
C69 C68 H68 120.1 . . ?
C64 C69 C68 120.23(16) . . ?
C64 C69 H69 119.9 . . ?
C68 C69 H69 119.9 . . ?
O3 C70 H70A 109.5 . . ?
O3 C70 H70B 109.5 . . ?
H70A C70 H70B 109.5 . . ?
O3 C70 H70C 109.5 . . ?
H70A C70 H70C 109.5 . . ?
H70B C70 H70C 109.5 . . ?
C76 C71 C72 118.2(3) . . ?
C76 C71 C77 121.2(3) . . ?
C72 C71 C77 120.6(3) . . ?
C73 C72 C71 120.5(3) . . ?
C73 C72 H72 119.7 . . ?
C71 C72 H72 119.7 . . ?
C72 C73 C74 120.1(3) . . ?
C72 C73 H73 120.0 . . ?
C74 C73 H73 120.0 . . ?
C75 C74 C73 119.1(3) . . ?
C75 C74 H74 120.5 . . ?
C73 C74 H74 120.5 . . ?
C74 C75 C76 120.7(3) . . ?
C74 C75 H75 119.6 . . ?
C76 C75 H75 119.6 . . ?
C71 C76 C75 121.4(3) . . ?
C71 C76 H76 119.3 . . ?
C75 C76 H76 119.3 . . ?
C71 C77 H77A 109.5 . . ?
C71 C77 H77B 109.5 . . ?
H77A C77 H77B 109.5 . . ?
C71 C77 H77C 109.5 . . ?
H77A C77 H77C 109.5 . . ?
H77B C77 H77C 109.5 . . ?
C79 C78 C83 119.6(3) . . ?
C79 C78 C84 121.4(4) . . ?
C83 C78 C84 118.9(4) . . ?
C80 C79 C78 119.8(4) . . ?
C80 C79 H79 120.1 . . ?
C78 C79 H79 120.1 . . ?
C79 C80 C81 124.4(5) . . ?
C79 C80 H80 117.8 . . ?
C81 C80 H80 117.8 . . ?
C82 C81 C80 117.6(4) . . ?
C82 C81 H81 121.2 . . ?
C80 C81 H81 121.2 . . ?
C81 C82 C83 121.0(4) . . ?
C81 C82 H82 119.5 . . ?
C83 C82 H82 119.5 . . ?
C78 C83 C82 117.6(3) . . ?
C78 C83 H83 121.2 . . ?
C82 C83 H83 121.2 . . ?
C78 C84 H84A 109.5 . . ?
C78 C84 H84B 109.5 . . ?
H84A C84 H84B 109.5 . . ?
C78 C84 H84C 109.5 . . ?
H84A C84 H84C 109.5 . . ?
H84B C84 H84C 109.5 . . ?

loop_
_geom_bond_atom_site_label_1
_geom_bond_atom_site_label_2
_geom_bond_distance
_geom_bond_site_symmetry_2
_geom_bond_publ_flag
S1 N3 1.6079(15) . ?
S1 N4 1.6138(16) . ?
S2 N8 1.6057(17) . ?
S2 N7 1.6061(19) . ?
O1 C32 1.362(2) . ?
O1 C35 1.431(2) . ?
O2 C25 1.369(2) . ?
O2 C28 1.414(3) . ?
O3 C67 1.367(2) . ?
O3 C70 1.425(2) . ?
O4 C60 1.368(2) . ?
O4 C63 1.417(3) . ?
N1 C15 1.376(2) . ?
N1 C1 1.394(2) . ?
N1 C29 1.442(2) . ?
N2 C15 1.315(2) . ?
N2 C14 1.375(2) . ?
N3 C17 1.345(2) . ?
N4 C18 1.345(2) . ?
N5 C50 1.381(2) . ?
N5 C36 1.389(2) . ?
N5 C64 1.440(2) . ?
N6 C50 1.318(2) . ?
N6 C49 1.372(2) . ?
N7 C52 1.346(2) . ?
N8 C53 1.344(2) . ?
C1 C14 1.381(2) . ?
C1 C2 1.437(2) . ?
C2 C3 1.407(3) . ?
C2 C7 1.427(2) . ?
C3 C4 1.374(3) . ?
C3 H3 0.9400 . ?
C4 C5 1.386(3) . ?
C4 H4 0.9400 . ?
C5 C6 1.368(3) . ?
C5 H5 0.9400 . ?
C6 C7 1.408(3) . ?
C6 H6 0.9400 . ?
C7 C8 1.468(3) . ?
C8 C9 1.413(2) . ?
C8 C13 1.414(2) . ?
C9 C10 1.375(3) . ?
C9 H9 0.9400 . ?
C10 C11 1.390(3) . ?
C10 H10 0.9400 . ?
C11 C12 1.373(3) . ?
C11 H11 0.9400 . ?
C12 C13 1.404(3) . ?
C12 H12 0.9400 . ?
C13 C14 1.433(2) . ?
C15 C16 1.474(2) . ?
C16 C21 1.364(3) . ?
C16 C17 1.427(2) . ?
C17 C18 1.439(2) . ?
C18 C19 1.438(2) . ?
C19 C20 1.372(2) . ?
C19 C22 1.479(2) . ?
C20 C21 1.413(2) . ?
C20 H20 0.9400 . ?
C21 H21 0.9400 . ?
C22 C23 1.389(2) . ?
C22 C27 1.391(3) . ?
C23 C24 1.389(3) . ?
C23 H23 0.9400 . ?
C24 C25 1.379(3) . ?
C24 H24 0.9400 . ?
C25 C26 1.384(3) . ?
C26 C27 1.373(3) . ?
C26 H26 0.9400 . ?
C27 H27 0.9400 . ?
C28 H28A 0.9700 . ?
C28 H28B 0.9700 . ?
C28 H28C 0.9700 . ?
C29 C34 1.380(2) . ?
C29 C30 1.380(2) . ?
C30 C31 1.381(2) . ?
C30 H30 0.9400 . ?
C31 C32 1.388(2) . ?
C31 H31 0.9400 . ?
C32 C33 1.391(3) . ?
C33 C34 1.381(3) . ?
C33 H33 0.9400 . ?
C34 H34 0.9400 . ?
C35 H35A 0.9700 . ?
C35 H35B 0.9700 . ?
C35 H35C 0.9700 . ?
C36 C49 1.381(2) . ?
C36 C37 1.435(3) . ?
C37 C38 1.413(2) . ?
C37 C42 1.431(3) . ?
C38 C39 1.366(3) . ?
C38 H38 0.9400 . ?
C39 C40 1.389(3) . ?
C39 H39 0.9400 . ?
C40 C41 1.374(3) . ?
C40 H40 0.9400 . ?
C41 C42 1.404(3) . ?
C41 H41 0.9400 . ?
C42 C43 1.464(2) . ?
C43 C44 1.414(3) . ?
C43 C48 1.414(3) . ?
C44 C45 1.378(3) . ?
C44 H44 0.9400 . ?
C45 C46 1.388(3) . ?
C45 H45 0.9400 . ?
C46 C47 1.371(3) . ?
C46 H46 0.9400 . ?
C47 C48 1.403(2) . ?
C47 H47 0.9400 . ?
C48 C49 1.438(2) . ?
C50 C51 1.474(3) . ?
C51 C56 1.369(3) . ?
C51 C52 1.421(3) . ?
C52 C53 1.432(3) . ?
C53 C54 1.439(2) . ?
C54 C55 1.370(3) . ?
C54 C57 1.479(3) . ?
C55 C56 1.416(3) . ?
C55 H55 0.9400 . ?
C56 H56 0.9400 . ?
C57 C58 1.395(3) . ?
C57 C62 1.403(2) . ?
C58 C59 1.383(3) . ?
C58 H58 0.9400 . ?
C59 C60 1.389(3) . ?
C59 H59 0.9400 . ?
C60 C61 1.389(3) . ?
C61 C62 1.377(3) . ?
C61 H61 0.9400 . ?
C62 H62 0.9400 . ?
C63 H63A 0.9700 . ?
C63 H63B 0.9700 . ?
C63 H63C 0.9700 . ?
C64 C69 1.379(2) . ?
C64 C65 1.384(3) . ?
C65 C66 1.381(3) . ?
C65 H65 0.9400 . ?
C66 C67 1.392(3) . ?
C66 H66 0.9400 . ?
C67 C68 1.380(3) . ?
C68 C69 1.389(2) . ?
C68 H68 0.9400 . ?
C69 H69 0.9400 . ?
C70 H70A 0.9700 . ?
C70 H70B 0.9700 . ?
C70 H70C 0.9700 . ?
C71 C76 1.366(4) . ?
C71 C72 1.390(4) . ?
C71 C77 1.492(5) . ?
C72 C73 1.378(4) . ?
C72 H72 0.9400 . ?
C73 C74 1.389(4) . ?
C73 H73 0.9400 . ?
C74 C75 1.358(4) . ?
C74 H74 0.9400 . ?
C75 C76 1.373(5) . ?
C75 H75 0.9400 . ?
C76 H76 0.9400 . ?
C77 H77A 0.9700 . ?
C77 H77B 0.9700 . ?
C77 H77C 0.9700 . ?
C78 C79 1.373(4) . ?
C78 C83 1.385(5) . ?
C78 C84 1.416(5) . ?
C79 C80 1.318(5) . ?
C79 H79 0.9400 . ?
C80 C81 1.371(6) . ?
C80 H80 0.9400 . ?
C81 C82 1.335(6) . ?
C81 H81 0.9400 . ?
C82 C83 1.445(6) . ?
C82 H82 0.9400 . ?
C83 H83 0.9400 . ?
C84 H84A 0.9700 . ?
C84 H84B 0.9700 . ?
C84 H84C 0.9700 . ?

loop_
_geom_torsion_atom_site_label_1
_geom_torsion_atom_site_label_2
_geom_torsion_atom_site_label_3
_geom_torsion_atom_site_label_4
_geom_torsion
_geom_torsion_site_symmetry_1
_geom_torsion_site_symmetry_2
_geom_torsion_site_symmetry_3
_geom_torsion_site_symmetry_4
_geom_torsion_publ_flag
N4 S1 N3 C17 -1.40(14) . . . . ?
N3 S1 N4 C18 0.76(14) . . . . ?
N8 S2 N7 C52 -0.09(17) . . . . ?
N7 S2 N8 C53 -0.84(17) . . . . ?
C15 N1 C1 C14 0.38(17) . . . . ?
C29 N1 C1 C14 -179.85(15) . . . . ?
C15 N1 C1 C2 -179.97(17) . . . . ?
C29 N1 C1 C2 -0.2(3) . . . . ?
C14 C1 C2 C3 -176.39(16) . . . . ?
N1 C1 C2 C3 4.0(3) . . . . ?
C14 C1 C2 C7 3.5(2) . . . . ?
N1 C1 C2 C7 -176.04(16) . . . . ?
C7 C2 C3 C4 0.2(3) . . . . ?
C1 C2 C3 C4 -179.90(17) . . . . ?
C2 C3 C4 C5 -0.3(3) . . . . ?
C3 C4 C5 C6 -0.1(3) . . . . ?
C4 C5 C6 C7 0.8(3) . . . . ?
C5 C6 C7 C2 -0.9(3) . . . . ?
C5 C6 C7 C8 179.69(18) . . . . ?
C3 C2 C7 C6 0.4(2) . . . . ?
C1 C2 C7 C6 -179.52(15) . . . . ?
C3 C2 C7 C8 179.84(15) . . . . ?
C1 C2 C7 C8 -0.1(2) . . . . ?
C6 C7 C8 C9 -2.9(3) . . . . ?
C2 C7 C8 C9 177.68(15) . . . . ?
C6 C7 C8 C13 176.58(16) . . . . ?
C2 C7 C8 C13 -2.8(2) . . . . ?
C13 C8 C9 C10 -0.6(2) . . . . ?
C7 C8 C9 C10 178.95(16) . . . . ?
C8 C9 C10 C11 0.3(3) . . . . ?
C9 C10 C11 C12 0.0(3) . . . . ?
C10 C11 C12 C13 -0.1(3) . . . . ?
C11 C12 C13 C8 -0.1(3) . . . . ?
C11 C12 C13 C14 178.41(16) . . . . ?
C9 C8 C13 C12 0.5(2) . . . . ?
C7 C8 C13 C12 -179.06(15) . . . . ?
C9 C8 C13 C14 -178.13(14) . . . . ?
C7 C8 C13 C14 2.3(2) . . . . ?
C15 N2 C14 C1 0.88(18) . . . . ?
C15 N2 C14 C13 -175.27(16) . . . . ?
N1 C1 C14 N2 -0.79(18) . . . . ?
C2 C1 C14 N2 179.52(14) . . . . ?
N1 C1 C14 C13 175.53(14) . . . . ?
C2 C1 C14 C13 -4.2(2) . . . . ?
C12 C13 C14 N2 -1.8(3) . . . . ?
C8 C13 C14 N2 176.79(15) . . . . ?
C12 C13 C14 C1 -177.55(15) . . . . ?
C8 C13 C14 C1 1.0(2) . . . . ?
C14 N2 C15 N1 -0.62(19) . . . . ?
C14 N2 C15 C16 -178.23(15) . . . . ?
C1 N1 C15 N2 0.15(19) . . . . ?
C29 N1 C15 N2 -179.63(14) . . . . ?
C1 N1 C15 C16 177.62(16) . . . . ?
C29 N1 C15 C16 -2.2(3) . . . . ?
N2 C15 C16 C21 49.1(2) . . . . ?
N1 C15 C16 C21 -128.13(19) . . . . ?
N2 C15 C16 C17 -124.42(19) . . . . ?
N1 C15 C16 C17 58.3(3) . . . . ?
S1 N3 C17 C16 -179.40(15) . . . . ?
S1 N3 C17 C18 1.60(19) . . . . ?
C21 C16 C17 N3 -179.96(18) . . . . ?
C15 C16 C17 N3 -6.3(3) . . . . ?
C21 C16 C17 C18 -1.0(2) . . . . ?
C15 C16 C17 C18 172.66(16) . . . . ?
S1 N4 C18 C19 -178.82(14) . . . . ?
S1 N4 C18 C17 0.10(18) . . . . ?
N3 C17 C18 N4 -1.2(2) . . . . ?
C16 C17 C18 N4 179.78(16) . . . . ?
N3 C17 C18 C19 177.83(16) . . . . ?
C16 C17 C18 C19 -1.2(2) . . . . ?
N4 C18 C19 C20 -177.97(17) . . . . ?
C17 C18 C19 C20 3.2(2) . . . . ?
N4 C18 C19 C22 2.7(3) . . . . ?
C17 C18 C19 C22 -176.17(16) . . . . ?
C18 C19 C20 C21 -3.1(3) . . . . ?
C22 C19 C20 C21 176.30(17) . . . . ?
C17 C16 C21 C20 1.2(3) . . . . ?
C15 C16 C21 C20 -172.87(17) . . . . ?
C19 C20 C21 C16 0.9(3) . . . . ?
C20 C19 C22 C23 152.76(19) . . . . ?
C18 C19 C22 C23 -27.9(3) . . . . ?
C20 C19 C22 C27 -26.4(3) . . . . ?
C18 C19 C22 C27 152.89(18) . . . . ?
C27 C22 C23 C24 0.7(3) . . . . ?
C19 C22 C23 C24 -178.49(17) . . . . ?
C22 C23 C24 C25 0.2(3) . . . . ?
C28 O2 C25 C24 1.9(3) . . . . ?
C28 O2 C25 C26 -178.9(2) . . . . ?
C23 C24 C25 O2 178.12(18) . . . . ?
C23 C24 C25 C26 -1.1(3) . . . . ?
O2 C25 C26 C27 -178.3(2) . . . . ?
C24 C25 C26 C27 0.9(3) . . . . ?
C25 C26 C27 C22 0.1(3) . . . . ?
C23 C22 C27 C26 -0.9(3) . . . . ?
C19 C22 C27 C26 178.38(19) . . . . ?
C15 N1 C29 C34 73.2(2) . . . . ?
C1 N1 C29 C34 -106.6(2) . . . . ?
C15 N1 C29 C30 -105.3(2) . . . . ?
C1 N1 C29 C30 75.0(2) . . . . ?
C34 C29 C30 C31 0.4(3) . . . . ?
N1 C29 C30 C31 178.93(15) . . . . ?
C29 C30 C31 C32 -0.7(3) . . . . ?
C35 O1 C32 C31 4.1(3) . . . . ?
C35 O1 C32 C33 -175.91(19) . . . . ?
C30 C31 C32 O1 -179.77(17) . . . . ?
C30 C31 C32 C33 0.2(3) . . . . ?
O1 C32 C33 C34 -179.60(18) . . . . ?
C31 C32 C33 C34 0.4(3) . . . . ?
C30 C29 C34 C33 0.2(3) . . . . ?
N1 C29 C34 C33 -178.29(17) . . . . ?
C32 C33 C34 C29 -0.6(3) . . . . ?
C50 N5 C36 C49 0.62(17) . . . . ?
C64 N5 C36 C49 -178.24(15) . . . . ?
C50 N5 C36 C37 -179.94(17) . . . . ?
C64 N5 C36 C37 1.2(3) . . . . ?
C49 C36 C37 C38 -177.33(17) . . . . ?
N5 C36 C37 C38 3.3(3) . . . . ?
C49 C36 C37 C42 2.2(2) . . . . ?
N5 C36 C37 C42 -177.12(17) . . . . ?
C42 C37 C38 C39 0.4(3) . . . . ?
C36 C37 C38 C39 179.96(18) . . . . ?
C37 C38 C39 C40 -0.1(3) . . . . ?
C38 C39 C40 C41 -0.7(3) . . . . ?
C39 C40 C41 C42 1.2(3) . . . . ?
C40 C41 C42 C37 -0.9(3) . . . . ?
C40 C41 C42 C43 179.47(18) . . . . ?
C38 C37 C42 C41 0.1(3) . . . . ?
C36 C37 C42 C41 -179.51(16) . . . . ?
C38 C37 C42 C43 179.70(16) . . . . ?
C36 C37 C42 C43 0.1(2) . . . . ?
C41 C42 C43 C44 -1.9(3) . . . . ?
C37 C42 C43 C44 178.52(16) . . . . ?
C41 C42 C43 C48 177.62(16) . . . . ?
C37 C42 C43 C48 -2.0(2) . . . . ?
C48 C43 C44 C45 -0.3(2) . . . . ?
C42 C43 C44 C45 179.16(16) . . . . ?
C43 C44 C45 C46 0.9(3) . . . . ?
C44 C45 C46 C47 -1.1(3) . . . . ?
C45 C46 C47 C48 0.6(3) . . . . ?
C46 C47 C48 C43 -0.1(3) . . . . ?
C46 C47 C48 C49 178.73(16) . . . . ?
C44 C43 C48 C47 -0.1(2) . . . . ?
C42 C43 C48 C47 -179.60(15) . . . . ?
C44 C43 C48 C49 -178.92(15) . . . . ?
C42 C43 C48 C49 1.6(2) . . . . ?
C50 N6 C49 C36 0.70(19) . . . . ?
C50 N6 C49 C48 -176.76(16) . . . . ?
N5 C36 C49 N6 -0.83(18) . . . . ?
C37 C36 C49 N6 179.67(15) . . . . ?
N5 C36 C49 C48 176.77(15) . . . . ?
C37 C36 C49 C48 -2.7(3) . . . . ?
C47 C48 C49 N6 -0.9(3) . . . . ?
C43 C48 C49 N6 177.92(16) . . . . ?
C47 C48 C49 C36 -178.11(16) . . . . ?
C43 C48 C49 C36 0.7(2) . . . . ?
C49 N6 C50 N5 -0.28(19) . . . . ?
C49 N6 C50 C51 -177.93(16) . . . . ?
C36 N5 C50 N6 -0.2(2) . . . . ?
C64 N5 C50 N6 178.62(15) . . . . ?
C36 N5 C50 C51 177.38(16) . . . . ?
C64 N5 C50 C51 -3.8(3) . . . . ?
N6 C50 C51 C56 56.2(3) . . . . ?
N5 C50 C51 C56 -121.2(2) . . . . ?
N6 C50 C51 C52 -118.0(2) . . . . ?
N5 C50 C51 C52 64.6(2) . . . . ?
S2 N7 C52 C51 179.09(15) . . . . ?
S2 N7 C52 C53 1.0(2) . . . . ?
C56 C51 C52 N7 -176.11(18) . . . . ?
C50 C51 C52 N7 -1.7(3) . . . . ?
C56 C51 C52 C53 1.9(2) . . . . ?
C50 C51 C52 C53 176.27(16) . . . . ?
S2 N8 C53 C52 1.5(2) . . . . ?
S2 N8 C53 C54 -178.16(15) . . . . ?
N7 C52 C53 N8 -1.7(2) . . . . ?
C51 C52 C53 N8 -179.90(17) . . . . ?
N7 C52 C53 C54 177.97(17) . . . . ?
C51 C52 C53 C54 -0.2(3) . . . . ?
N8 C53 C54 C55 177.95(18) . . . . ?
C52 C53 C54 C55 -1.7(2) . . . . ?
N8 C53 C54 C57 -4.1(3) . . . . ?
C52 C53 C54 C57 176.31(16) . . . . ?
C53 C54 C55 C56 2.0(3) . . . . ?
C57 C54 C55 C56 -175.95(17) . . . . ?
C52 C51 C56 C55 -1.6(3) . . . . ?
C50 C51 C56 C55 -176.21(17) . . . . ?
C54 C55 C56 C51 -0.4(3) . . . . ?
C55 C54 C57 C58 -146.06(18) . . . . ?
C53 C54 C57 C58 36.1(2) . . . . ?
C55 C54 C57 C62 35.4(2) . . . . ?
C53 C54 C57 C62 -142.43(17) . . . . ?
C62 C57 C58 C59 1.4(3) . . . . ?
C54 C57 C58 C59 -177.22(16) . . . . ?
C57 C58 C59 C60 0.8(3) . . . . ?
C63 O4 C60 C59 -9.1(3) . . . . ?
C63 O4 C60 C61 170.10(17) . . . . ?
C58 C59 C60 O4 176.47(17) . . . . ?
C58 C59 C60 C61 -2.7(3) . . . . ?
O4 C60 C61 C62 -176.82(16) . . . . ?
C59 C60 C61 C62 2.4(3) . . . . ?
C60 C61 C62 C57 -0.2(3) . . . . ?
C58 C57 C62 C61 -1.7(3) . . . . ?
C54 C57 C62 C61 176.95(16) . . . . ?
C50 N5 C64 C69 -97.3(2) . . . . ?
C36 N5 C64 C69 81.4(2) . . . . ?
C50 N5 C64 C65 87.5(2) . . . . ?
C36 N5 C64 C65 -93.8(2) . . . . ?
C69 C64 C65 C66 -0.4(3) . . . . ?
N5 C64 C65 C66 174.78(19) . . . . ?
C64 C65 C66 C67 -0.1(3) . . . . ?
C70 O3 C67 C68 -1.4(3) . . . . ?
C70 O3 C67 C66 178.5(2) . . . . ?
C65 C66 C67 O3 -179.0(2) . . . . ?
C65 C66 C67 C68 0.8(3) . . . . ?
O3 C67 C68 C69 178.84(19) . . . . ?
C66 C67 C68 C69 -1.0(3) . . . . ?
C65 C64 C69 C68 0.2(3) . . . . ?
N5 C64 C69 C68 -174.99(17) . . . . ?
C67 C68 C69 C64 0.5(3) . . . . ?
C76 C71 C72 C73 1.0(4) . . . . ?
C77 C71 C72 C73 -178.4(3) . . . . ?
C71 C72 C73 C74 -0.6(4) . . . . ?
C72 C73 C74 C75 -0.2(4) . . . . ?
C73 C74 C75 C76 0.6(4) . . . . ?
C72 C71 C76 C75 -0.7(4) . . . . ?
C77 C71 C76 C75 178.7(3) . . . . ?
C74 C75 C76 C71 -0.1(4) . . . . ?
C83 C78 C79 C80 -1.7(4) . . . . ?
C84 C78 C79 C80 -178.8(3) . . . . ?
C78 C79 C80 C81 0.2(6) . . . . ?
C79 C80 C81 C82 1.7(6) . . . . ?
C80 C81 C82 C83 -2.1(6) . . . . ?
C79 C78 C83 C82 1.2(4) . . . . ?
C84 C78 C83 C82 178.4(3) . . . . ?
C81 C82 C83 C78 0.7(5) . . . . ?
